data_7150644
loop_
_publ_author_name
'Fleming, William J.'
'M\"uller-Bunz, Helge'
'Lillo, Vanesa'
'Fern\'andez, Elena'
'Guiry, Patrick J.'

_publ_section_title
;
 Axially chiral P-N ligands for the copper catalyzed \b-borylation of
 \a,\b-unsaturated esters
;
_journal_issue 12
_journal_name_full 'Organic &amp; Biomolecular Chemistry'
_journal_page_first 2520
_journal_page_last 2524
_journal_paper_doi 10.1039/b900741e
_journal_volume 7
_journal_year 2009
_chemical_formula_moiety 'C66 H52 N4 P2 Cl4 Cu2'
_chemical_formula_sum 'C66 H52 Cl4 Cu2 N4 P2'
_chemical_formula_weight 1231.94
_chemical_name_systematic
;
?
;
_space_group_IT_number 2
_symmetry_cell_setting triclinic
_symmetry_space_group_name_Hall '-P 1'
_symmetry_space_group_name_H-M 'P -1'
_atom_sites_solution_hydrogens geom
_atom_sites_solution_primary direct
_atom_sites_solution_secondary difmap
_audit_creation_method SHELXL-97
_cell_angle_alpha 114.885(2)
_cell_angle_beta 100.794(2)
_cell_angle_gamma 96.372(2)
_cell_formula_units_Z 1
_cell_length_a 10.7093(9)
_cell_length_b 12.0684(11)
_cell_length_c 13.4541(12)
_cell_measurement_reflns_used 3902
_cell_measurement_temperature 293(2)
_cell_measurement_theta_max 22.49
_cell_measurement_theta_min 2.44
_cell_volume 1514.0(2)
_computing_cell_refinement 'Bruker SAINT'
_computing_data_collection 'Bruker SMART'
_computing_data_reduction 'Bruker SAINT'
_computing_molecular_graphics 'Bruker SHELXTL'
_computing_publication_material 'Bruker SHELXTL'
_computing_structure_refinement 'SHELXL-97 (Sheldrick, 1997)'
_computing_structure_solution 'SHELXS-97 (Sheldrick, 1990)'
_diffrn_ambient_temperature 293(2)
_diffrn_detector_area_resol_mean 8.366
_diffrn_measured_fraction_theta_full 0.998
_diffrn_measured_fraction_theta_max 0.998
_diffrn_measurement_device_type 'CCD area detector'
_diffrn_measurement_method '\f and \w scans'
_diffrn_radiation_monochromator graphite
_diffrn_radiation_source 'sealed tube'
_diffrn_radiation_type MoK\a
_diffrn_radiation_wavelength 0.71073
_diffrn_reflns_av_R_equivalents 0.0228
_diffrn_reflns_av_sigmaI/netI 0.0312
_diffrn_reflns_limit_h_max 11
_diffrn_reflns_limit_h_min -11
_diffrn_reflns_limit_k_max 12
_diffrn_reflns_limit_k_min -12
_diffrn_reflns_limit_l_max 14
_diffrn_reflns_limit_l_min -14
_diffrn_reflns_number 9554
_diffrn_reflns_theta_full 22.51
_diffrn_reflns_theta_max 22.51
_diffrn_reflns_theta_min 1.73
_exptl_absorpt_coefficient_mu 0.975
_exptl_absorpt_correction_T_max 0.8675
_exptl_absorpt_correction_T_min 0.6626
_exptl_absorpt_correction_type multi-scan
_exptl_absorpt_process_details
;
SADABS v.2.10 (Bruker,2003) was used for absorption correction.
R(int) for selected reflections was 0.039 before and 0.019 after
correction. The Ratio of minimum to maximum transmission is 0.763759.
The \l/2 correction factor is 0.0015
;
_exptl_crystal_colour yellow
_exptl_crystal_density_diffrn 1.351
_exptl_crystal_density_method 'not measured'
_exptl_crystal_description rod
_exptl_crystal_F_000 632
_exptl_crystal_size_max 0.30
_exptl_crystal_size_mid 0.15
_exptl_crystal_size_min 0.15
_refine_diff_density_max 1.391
_refine_diff_density_min -0.474
_refine_diff_density_rms 0.070
_refine_ls_extinction_method none
_refine_ls_goodness_of_fit_ref 1.103
_refine_ls_hydrogen_treatment constr
_refine_ls_matrix_type full
_refine_ls_number_parameters 354
_refine_ls_number_reflns 3953
_refine_ls_number_restraints 0
_refine_ls_restrained_S_all 1.103
_refine_ls_R_factor_all 0.0666
_refine_ls_R_factor_gt 0.0535
_refine_ls_shift/su_max 0.000
_refine_ls_shift/su_mean 0.000
_refine_ls_structure_factor_coef Fsqd
_refine_ls_weighting_details 'calc w=1/[\s^2^(Fo^2^)+(0.0869P)^2^+1.5760P] where P=(Fo^2^+2Fc^2^)/3'
_refine_ls_weighting_scheme calc
_refine_ls_wR_factor_gt 0.1509
_refine_ls_wR_factor_ref 0.1572
_reflns_number_gt 3204
_reflns_number_total 3953
_reflns_threshold_expression I>2\s(I)
_cod_data_source_file b900741e.txt
_cod_data_source_block c:\data\gui42\rechnung\gui42
_cod_original_formula_sum 'C66 H52 N4 P2 Cl4 Cu2'
_cod_database_code 7150644

loop_
_symmetry_equiv_pos_as_xyz
'x, y, z'
'-x, -y, -z'

loop_
_atom_site_label
_atom_site_type_symbol
_atom_site_fract_x
_atom_site_fract_y
_atom_site_fract_z
_atom_site_U_iso_or_equiv
_atom_site_adp_type
_atom_site_occupancy
_atom_site_symmetry_multiplicity
_atom_site_calc_flag
_atom_site_refinement_flags
_atom_site_disorder_assembly
_atom_site_disorder_group
C1 C 0.0467(4) 0.7999(4) 0.7975(4) 0.0441(12) Uani 1 1 d . . .
C2 C -0.0759(5) 0.8322(5) 0.7846(5) 0.0571(14) Uani 1 1 d . . .
H2 H -0.0859 0.8967 0.7652 0.069 Uiso 1 1 calc R . .
C3 C -0.1788(5) 0.7718(5) 0.7996(5) 0.0594(15) Uani 1 1 d . . .
H3 H -0.2583 0.7953 0.7899 0.071 Uiso 1 1 calc R . .
C4 C -0.1690(4) 0.6761(4) 0.8292(4) 0.0461(12) Uani 1 1 d . . .
C5 C -0.2756(5) 0.6134(5) 0.8487(5) 0.0579(14) Uani 1 1 d . . .
H5 H -0.3547 0.6381 0.8423 0.069 Uiso 1 1 calc R . .
C6 C -0.2643(5) 0.5198(5) 0.8759(5) 0.0601(15) Uani 1 1 d . . .
H6 H -0.3350 0.4810 0.8890 0.072 Uiso 1 1 calc R . .
C7 C -0.1468(5) 0.4798(5) 0.8848(5) 0.0571(14) Uani 1 1 d . . .
H7 H -0.1408 0.4129 0.9015 0.069 Uiso 1 1 calc R . .
C8 C -0.0406(5) 0.5385(4) 0.8692(4) 0.0480(12) Uani 1 1 d . . .
H8 H 0.0374 0.5120 0.8765 0.058 Uiso 1 1 calc R . .
C9 C -0.0481(4) 0.6385(4) 0.8422(4) 0.0399(11) Uani 1 1 d . . .
C10 C 0.0602(4) 0.7049(4) 0.8274(4) 0.0398(11) Uani 1 1 d . . .
C11 C 0.1878(4) 0.6679(4) 0.8476(4) 0.0424(12) Uani 1 1 d . . .
C12 C 0.3311(5) 0.5411(5) 0.7832(6) 0.0615(15) Uani 1 1 d . . .
C13 C 0.3597(7) 0.4443(7) 0.6809(7) 0.092(2) Uani 1 1 d . . .
H13 H 0.4358 0.4160 0.7072 0.110 Uiso 1 1 calc R . .
C14 C 0.2551(9) 0.3347(10) 0.6125(9) 0.149(4) Uani 1 1 d . . .
H14A H 0.2302 0.2991 0.6595 0.223 Uiso 1 1 calc R . .
H14B H 0.2843 0.2742 0.5532 0.223 Uiso 1 1 calc R . .
H14C H 0.1817 0.3585 0.5797 0.223 Uiso 1 1 calc R . .
C15 C 0.3982(12) 0.5088(12) 0.6091(10) 0.171(5) Uani 1 1 d . . .
H15A H 0.3868 0.4468 0.5325 0.257 Uiso 1 1 calc R . .
H15B H 0.4877 0.5523 0.6409 0.257 Uiso 1 1 calc R . .
H15C H 0.3440 0.5672 0.6097 0.257 Uiso 1 1 calc R . .
C16 C 0.3823(5) 0.6725(6) 0.9711(5) 0.0598(15) Uani 1 1 d . . .
C17 C 0.4683(6) 0.7188(8) 1.0810(7) 0.088(2) Uani 1 1 d . . .
H17 H 0.5455 0.6916 1.0909 0.106 Uiso 1 1 calc R . .
C18 C 0.4350(8) 0.8032(7) 1.1706(7) 0.089(2) Uani 1 1 d . . .
Cl1 Cl 0.5398(3) 0.8549(3) 1.3032(2) 0.1514(11) Uani 1 1 d . . .
C19 C 0.3290(8) 0.8497(7) 1.1597(6) 0.089(2) Uani 1 1 d . . .
H19 H 0.3119 0.9103 1.2234 0.107 Uiso 1 1 calc R . .
C20 C 0.2444(6) 0.8083(6) 1.0540(6) 0.0761(18) Uani 1 1 d . . .
H20 H 0.1696 0.8399 1.0475 0.091 Uiso 1 1 calc R . .
C21 C 0.2698(5) 0.7203(5) 0.9579(4) 0.0486(12) Uani 1 1 d . . .
N1 N 0.2156(4) 0.5795(4) 0.7602(4) 0.0539(11) Uani 1 1 d . . .
N2 N 0.4113(4) 0.5824(5) 0.8837(5) 0.0705(14) Uani 1 1 d . . .
C22 C 0.1228(5) 1.0120(5) 0.7628(4) 0.0480(12) Uani 1 1 d . . .
C23 C 0.1390(6) 1.1248(5) 0.8551(5) 0.0741(18) Uani 1 1 d . . .
H23 H 0.1882 1.1387 0.9256 0.089 Uiso 1 1 calc R . .
C24 C 0.0837(8) 1.2169(6) 0.8447(6) 0.099(3) Uani 1 1 d . . .
H24 H 0.0942 1.2924 0.9088 0.119 Uiso 1 1 calc R . .
C25 C 0.0142(9) 1.2011(7) 0.7437(7) 0.099(2) Uani 1 1 d . . .
H25 H -0.0193 1.2665 0.7374 0.119 Uiso 1 1 calc R . .
C26 C -0.0068(9) 1.0897(7) 0.6516(6) 0.105(3) Uani 1 1 d . . .
H26 H -0.0573 1.0770 0.5819 0.126 Uiso 1 1 calc R . .
C27 C 0.0470(7) 0.9951(6) 0.6611(5) 0.081(2) Uani 1 1 d . . .
H27 H 0.0318 0.9183 0.5975 0.098 Uiso 1 1 calc R . .
C28 C 0.2038(5) 0.7867(5) 0.6429(4) 0.0529(13) Uani 1 1 d . . .
C29 C 0.1062(6) 0.6904(6) 0.5587(5) 0.0723(17) Uani 1 1 d . . .
H29 H 0.0284 0.6713 0.5750 0.087 Uiso 1 1 calc R . .
C30 C 0.1199(8) 0.6233(6) 0.4537(5) 0.086(2) Uani 1 1 d . . .
H30 H 0.0523 0.5592 0.3985 0.103 Uiso 1 1 calc R . .
C31 C 0.2313(9) 0.6497(8) 0.4299(6) 0.098(2) Uani 1 1 d . . .
H31 H 0.2411 0.6017 0.3579 0.117 Uiso 1 1 calc R . .
C32 C 0.3293(9) 0.7426(9) 0.5058(7) 0.112(3) Uani 1 1 d . . .
H32 H 0.4043 0.7615 0.4854 0.134 Uiso 1 1 calc R . .
C33 C 0.3185(7) 0.8137(7) 0.6196(6) 0.090(2) Uani 1 1 d . . .
H33 H 0.3874 0.8758 0.6752 0.108 Uiso 1 1 calc R . .
Cl2 Cl 0.44331(12) 1.11230(13) 1.09712(12) 0.0630(4) Uani 1 1 d . . .
Cu Cu 0.36397(6) 0.95280(6) 0.91952(5) 0.0531(3) Uani 1 1 d . . .
P P 0.18753(12) 0.88708(11) 0.78269(10) 0.0428(3) Uani 1 1 d . . .

loop_
_atom_site_aniso_label
_atom_site_aniso_U_11
_atom_site_aniso_U_22
_atom_site_aniso_U_33
_atom_site_aniso_U_23
_atom_site_aniso_U_13
_atom_site_aniso_U_12
C1 0.038(3) 0.047(3) 0.048(3) 0.021(2) 0.011(2) 0.014(2)
C2 0.045(3) 0.064(3) 0.079(4) 0.042(3) 0.020(3) 0.028(3)
C3 0.035(3) 0.070(4) 0.088(4) 0.042(3) 0.026(3) 0.025(3)
C4 0.035(3) 0.048(3) 0.052(3) 0.016(2) 0.015(2) 0.015(2)
C5 0.037(3) 0.059(3) 0.073(4) 0.021(3) 0.023(3) 0.013(2)
C6 0.045(3) 0.058(3) 0.076(4) 0.026(3) 0.030(3) 0.004(3)
C7 0.059(4) 0.047(3) 0.063(3) 0.023(3) 0.017(3) 0.004(3)
C8 0.040(3) 0.049(3) 0.052(3) 0.021(2) 0.010(2) 0.010(2)
C9 0.034(3) 0.041(3) 0.041(3) 0.015(2) 0.012(2) 0.009(2)
C10 0.031(3) 0.047(3) 0.037(3) 0.015(2) 0.008(2) 0.013(2)
C11 0.029(2) 0.049(3) 0.056(3) 0.029(3) 0.012(2) 0.011(2)
C12 0.043(3) 0.068(4) 0.092(5) 0.044(3) 0.033(3) 0.023(3)
C13 0.069(5) 0.111(6) 0.126(6) 0.059(5) 0.056(5) 0.061(4)
C14 0.103(7) 0.143(9) 0.138(8) 0.004(7) 0.016(6) 0.067(7)
C15 0.210(12) 0.229(13) 0.169(11) 0.123(10) 0.130(10) 0.138(11)
C16 0.032(3) 0.080(4) 0.077(4) 0.050(4) 0.005(3) 0.003(3)
C17 0.041(4) 0.122(6) 0.111(6) 0.074(6) -0.004(4) -0.001(4)
C18 0.081(5) 0.073(5) 0.091(6) 0.043(4) -0.025(4) -0.012(4)
Cl1 0.156(2) 0.135(2) 0.1151(18) 0.0597(16) -0.0575(17) -0.0078(17)
C19 0.108(6) 0.077(5) 0.068(4) 0.031(4) 0.003(4) 0.003(4)
C20 0.067(4) 0.072(4) 0.082(5) 0.036(4) 0.004(4) 0.007(3)
C21 0.034(3) 0.056(3) 0.057(3) 0.029(3) 0.008(2) 0.005(2)
N1 0.038(2) 0.066(3) 0.070(3) 0.035(3) 0.023(2) 0.024(2)
N2 0.037(3) 0.096(4) 0.103(4) 0.065(4) 0.018(3) 0.022(3)
C22 0.058(3) 0.048(3) 0.043(3) 0.021(3) 0.019(2) 0.016(2)
C23 0.093(5) 0.059(4) 0.052(4) 0.011(3) 0.008(3) 0.027(3)
C24 0.146(7) 0.062(4) 0.071(5) 0.009(4) 0.015(5) 0.054(5)
C25 0.159(8) 0.074(5) 0.084(5) 0.042(4) 0.038(5) 0.065(5)
C26 0.177(8) 0.097(6) 0.064(4) 0.046(4) 0.030(5) 0.073(6)
C27 0.131(6) 0.066(4) 0.054(4) 0.027(3) 0.024(4) 0.044(4)
C28 0.059(3) 0.052(3) 0.052(3) 0.021(3) 0.024(3) 0.021(3)
C29 0.080(4) 0.069(4) 0.054(4) 0.016(3) 0.016(3) 0.015(3)
C30 0.094(6) 0.082(5) 0.056(4) 0.009(4) 0.014(4) 0.018(4)
C31 0.117(7) 0.098(6) 0.056(4) 0.012(4) 0.021(5) 0.038(5)
C32 0.105(6) 0.134(7) 0.103(6) 0.045(6) 0.065(6) 0.022(6)
C33 0.090(5) 0.096(5) 0.078(5) 0.024(4) 0.051(4) 0.015(4)
Cl2 0.0435(7) 0.0614(8) 0.0662(9) 0.0081(7) 0.0193(6) 0.0201(6)
Cu 0.0372(4) 0.0577(4) 0.0602(4) 0.0243(3) 0.0100(3) 0.0083(3)
P 0.0396(7) 0.0451(7) 0.0433(7) 0.0181(6) 0.0135(6) 0.0107(6)

loop_
_atom_type_symbol
_atom_type_description
_atom_type_scat_dispersion_real
_atom_type_scat_dispersion_imag
_atom_type_scat_source
C C 0.0033 0.0016 'International Tables Vol C Tables 4.2.6.8 and 6.1.1.4'
H H 0.0000 0.0000 'International Tables Vol C Tables 4.2.6.8 and 6.1.1.4'
N N 0.0061 0.0033 'International Tables Vol C Tables 4.2.6.8 and 6.1.1.4'
P P 0.1023 0.0942 'International Tables Vol C Tables 4.2.6.8 and 6.1.1.4'
Cl Cl 0.1484 0.1585 'International Tables Vol C Tables 4.2.6.8 and 6.1.1.4'
Cu Cu 0.3201 1.2651 'International Tables Vol C Tables 4.2.6.8 and 6.1.1.4'

loop_
_geom_angle_atom_site_label_1
_geom_angle_atom_site_label_2
_geom_angle_atom_site_label_3
_geom_angle
_geom_angle_site_symmetry_1
_geom_angle_site_symmetry_3
_geom_angle_publ_flag
C10 C1 C2 118.4(4) . . ?
C10 C1 P 120.4(3) . . ?
C2 C1 P 121.1(4) . . ?
C3 C2 C1 121.6(5) . . ?
C3 C2 H2 119.2 . . ?
C1 C2 H2 119.2 . . ?
C2 C3 C4 121.5(5) . . ?
C2 C3 H3 119.2 . . ?
C4 C3 H3 119.2 . . ?
C3 C4 C9 119.4(4) . . ?
C3 C4 C5 122.5(4) . . ?
C9 C4 C5 118.1(5) . . ?
C6 C5 C4 121.5(5) . . ?
C6 C5 H5 119.3 . . ?
C4 C5 H5 119.3 . . ?
C5 C6 C7 120.5(5) . . ?
C5 C6 H6 119.8 . . ?
C7 C6 H6 119.8 . . ?
C8 C7 C6 120.4(5) . . ?
C8 C7 H7 119.8 . . ?
C6 C7 H7 119.8 . . ?
C7 C8 C9 120.7(5) . . ?
C7 C8 H8 119.6 . . ?
C9 C8 H8 119.6 . . ?
C8 C9 C4 118.8(4) . . ?
C8 C9 C10 123.1(4) . . ?
C4 C9 C10 118.1(4) . . ?
C1 C10 C9 120.9(4) . . ?
C1 C10 C11 122.0(4) . . ?
C9 C10 C11 117.1(4) . . ?
N1 C11 C21 122.0(4) . . ?
N1 C11 C10 117.9(4) . . ?
C21 C11 C10 120.0(4) . . ?
N2 C12 N1 125.5(5) . . ?
N2 C12 C13 120.3(5) . . ?
N1 C12 C13 114.2(6) . . ?
C14 C13 C12 114.8(6) . . ?
C14 C13 C15 111.1(9) . . ?
C12 C13 C15 107.8(7) . . ?
C14 C13 H13 107.6 . . ?
C12 C13 H13 107.6 . . ?
C15 C13 H13 107.6 . . ?
C13 C14 H14A 109.5 . . ?
C13 C14 H14B 109.5 . . ?
H14A C14 H14B 109.5 . . ?
C13 C14 H14C 109.5 . . ?
H14A C14 H14C 109.5 . . ?
H14B C14 H14C 109.5 . . ?
C13 C15 H15A 109.5 . . ?
C13 C15 H15B 109.5 . . ?
H15A C15 H15B 109.5 . . ?
C13 C15 H15C 109.5 . . ?
H15A C15 H15C 109.5 . . ?
H15B C15 H15C 109.5 . . ?
N2 C16 C21 122.4(5) . . ?
N2 C16 C17 118.1(6) . . ?
C21 C16 C17 119.5(7) . . ?
C18 C17 C16 118.4(7) . . ?
C18 C17 H17 120.8 . . ?
C16 C17 H17 120.8 . . ?
C19 C18 C17 122.8(7) . . ?
C19 C18 Cl1 120.0(7) . . ?
C17 C18 Cl1 117.2(7) . . ?
C18 C19 C20 120.3(8) . . ?
C18 C19 H19 119.9 . . ?
C20 C19 H19 119.9 . . ?
C19 C20 C21 120.7(7) . . ?
C19 C20 H20 119.6 . . ?
C21 C20 H20 119.6 . . ?
C20 C21 C11 125.3(5) . . ?
C20 C21 C16 118.2(5) . . ?
C11 C21 C16 116.4(5) . . ?
C11 N1 C12 116.5(5) . . ?
C12 N2 C16 117.2(5) . . ?
C23 C22 C27 117.5(5) . . ?
C23 C22 P 119.0(4) . . ?
C27 C22 P 123.1(4) . . ?
C24 C23 C22 120.6(6) . . ?
C24 C23 H23 119.7 . . ?
C22 C23 H23 119.7 . . ?
C25 C24 C23 121.4(6) . . ?
C25 C24 H24 119.3 . . ?
C23 C24 H24 119.3 . . ?
C24 C25 C26 119.5(6) . . ?
C24 C25 H25 120.2 . . ?
C26 C25 H25 120.2 . . ?
C25 C26 C27 119.7(7) . . ?
C25 C26 H26 120.1 . . ?
C27 C26 H26 120.1 . . ?
C22 C27 C26 121.2(6) . . ?
C22 C27 H27 119.4 . . ?
C26 C27 H27 119.4 . . ?
C33 C28 C29 118.9(5) . . ?
C33 C28 P 116.7(5) . . ?
C29 C28 P 124.3(4) . . ?
C30 C29 C28 122.2(7) . . ?
C30 C29 H29 118.9 . . ?
C28 C29 H29 118.9 . . ?
C31 C30 C29 119.2(7) . . ?
C31 C30 H30 120.4 . . ?
C29 C30 H30 120.4 . . ?
C30 C31 C32 122.3(7) . . ?
C30 C31 H31 118.9 . . ?
C32 C31 H31 118.9 . . ?
C31 C32 C33 119.6(7) . . ?
C31 C32 H32 120.2 . . ?
C33 C32 H32 120.2 . . ?
C28 C33 C32 117.7(7) . . ?
C28 C33 H33 121.2 . . ?
C32 C33 H33 121.2 . . ?
Cu Cl2 Cu 83.66(5) . 2_677 ?
P Cu Cl2 137.36(5) . . ?
P Cu Cl2 125.35(5) . 2_677 ?
Cl2 Cu Cl2 96.34(5) . 2_677 ?
P Cu Cu 169.82(5) . 2_677 ?
Cl2 Cu Cu 48.69(4) . 2_677 ?
Cl2 Cu Cu 47.65(4) 2_677 2_677 ?
C28 P C22 103.0(2) . . ?
C28 P C1 104.2(2) . . ?
C22 P C1 102.4(2) . . ?
C28 P Cu 115.29(18) . . ?
C22 P Cu 113.91(17) . . ?
C1 P Cu 116.31(16) . . ?

loop_
_geom_bond_atom_site_label_1
_geom_bond_atom_site_label_2
_geom_bond_distance
_geom_bond_site_symmetry_2
_geom_bond_publ_flag
C1 C10 1.378(7) . ?
C1 C2 1.411(7) . ?
C1 P 1.833(5) . ?
C2 C3 1.348(7) . ?
C2 H2 0.9300 . ?
C3 C4 1.379(7) . ?
C3 H3 0.9300 . ?
C4 C9 1.423(7) . ?
C4 C5 1.425(7) . ?
C5 C6 1.337(8) . ?
C5 H5 0.9300 . ?
C6 C7 1.400(8) . ?
C6 H6 0.9300 . ?
C7 C8 1.371(7) . ?
C7 H7 0.9300 . ?
C8 C9 1.404(7) . ?
C8 H8 0.9300 . ?
C9 C10 1.429(6) . ?
C10 C11 1.497(6) . ?
C11 N1 1.325(6) . ?
C11 C21 1.404(7) . ?
C12 N2 1.311(8) . ?
C12 N1 1.395(7) . ?
C12 C13 1.496(9) . ?
C13 C14 1.453(12) . ?
C13 C15 1.555(12) . ?
C13 H13 0.9800 . ?
C14 H14A 0.9600 . ?
C14 H14B 0.9600 . ?
C14 H14C 0.9600 . ?
C15 H15A 0.9600 . ?
C15 H15B 0.9600 . ?
C15 H15C 0.9600 . ?
C16 N2 1.340(8) . ?
C16 C21 1.406(8) . ?
C16 C17 1.424(9) . ?
C17 C18 1.351(11) . ?
C17 H17 0.9300 . ?
C18 C19 1.331(11) . ?
C18 Cl1 1.729(7) . ?
C19 C20 1.382(9) . ?
C19 H19 0.9300 . ?
C20 C21 1.383(8) . ?
C20 H20 0.9300 . ?
C22 C23 1.368(7) . ?
C22 C27 1.373(8) . ?
C22 P 1.824(5) . ?
C23 C24 1.361(9) . ?
C23 H23 0.9300 . ?
C24 C25 1.345(10) . ?
C24 H24 0.9300 . ?
C25 C26 1.349(10) . ?
C25 H25 0.9300 . ?
C26 C27 1.376(9) . ?
C26 H26 0.9300 . ?
C27 H27 0.9300 . ?
C28 C33 1.361(8) . ?
C28 C29 1.380(8) . ?
C28 P 1.814(5) . ?
C29 C30 1.347(8) . ?
C29 H29 0.9300 . ?
C30 C31 1.331(10) . ?
C30 H30 0.9300 . ?
C31 C32 1.332(11) . ?
C31 H31 0.9300 . ?
C32 C33 1.441(10) . ?
C32 H32 0.9300 . ?
C33 H33 0.9300 . ?
Cl2 Cu 2.2677(15) . ?
Cl2 Cu 2.3049(14) 2_677 ?
Cu P 2.1735(14) . ?
Cu Cl2 2.3048(14) 2_677 ?
Cu Cu 3.0496(12) 2_677 ?

loop_
_geom_torsion_atom_site_label_1
_geom_torsion_atom_site_label_2
_geom_torsion_atom_site_label_3
_geom_torsion_atom_site_label_4
_geom_torsion
_geom_torsion_site_symmetry_1
_geom_torsion_site_symmetry_2
_geom_torsion_site_symmetry_3
_geom_torsion_site_symmetry_4
_geom_torsion_publ_flag
C10 C1 C2 C3 -0.6(8) . . . . ?
P C1 C2 C3 -177.4(4) . . . . ?
C1 C2 C3 C4 0.4(9) . . . . ?
C2 C3 C4 C9 -1.1(8) . . . . ?
C2 C3 C4 C5 178.2(5) . . . . ?
C3 C4 C5 C6 179.2(5) . . . . ?
C9 C4 C5 C6 -1.5(8) . . . . ?
C4 C5 C6 C7 -0.7(8) . . . . ?
C5 C6 C7 C8 2.0(8) . . . . ?
C6 C7 C8 C9 -1.0(8) . . . . ?
C7 C8 C9 C4 -1.2(7) . . . . ?
C7 C8 C9 C10 178.6(4) . . . . ?
C3 C4 C9 C8 -178.2(5) . . . . ?
C5 C4 C9 C8 2.4(7) . . . . ?
C3 C4 C9 C10 2.0(7) . . . . ?
C5 C4 C9 C10 -177.4(4) . . . . ?
C2 C1 C10 C9 1.5(7) . . . . ?
P C1 C10 C9 178.3(3) . . . . ?
C2 C1 C10 C11 -177.4(5) . . . . ?
P C1 C10 C11 -0.7(6) . . . . ?
C8 C9 C10 C1 178.0(4) . . . . ?
C4 C9 C10 C1 -2.2(7) . . . . ?
C8 C9 C10 C11 -3.0(6) . . . . ?
C4 C9 C10 C11 176.8(4) . . . . ?
C1 C10 C11 N1 -90.8(6) . . . . ?
C9 C10 C11 N1 90.2(5) . . . . ?
C1 C10 C11 C21 93.6(6) . . . . ?
C9 C10 C11 C21 -85.4(5) . . . . ?
N2 C12 C13 C14 126.9(8) . . . . ?
N1 C12 C13 C14 -52.9(9) . . . . ?
N2 C12 C13 C15 -108.6(8) . . . . ?
N1 C12 C13 C15 71.5(8) . . . . ?
N2 C16 C17 C18 -175.4(6) . . . . ?
C21 C16 C17 C18 3.4(9) . . . . ?
C16 C17 C18 C19 -3.7(11) . . . . ?
C16 C17 C18 Cl1 178.6(5) . . . . ?
C17 C18 C19 C20 2.8(12) . . . . ?
Cl1 C18 C19 C20 -179.6(5) . . . . ?
C18 C19 C20 C21 -1.5(10) . . . . ?
C19 C20 C21 C11 177.0(5) . . . . ?
C19 C20 C21 C16 1.3(9) . . . . ?
N1 C11 C21 C20 -176.7(5) . . . . ?
C10 C11 C21 C20 -1.2(8) . . . . ?
N1 C11 C21 C16 -0.9(7) . . . . ?
C10 C11 C21 C16 174.5(4) . . . . ?
N2 C16 C21 C20 176.5(5) . . . . ?
C17 C16 C21 C20 -2.3(8) . . . . ?
N2 C16 C21 C11 0.4(8) . . . . ?
C17 C16 C21 C11 -178.4(5) . . . . ?
C21 C11 N1 C12 -0.2(7) . . . . ?
C10 C11 N1 C12 -175.8(4) . . . . ?
N2 C12 N1 C11 2.2(8) . . . . ?
C13 C12 N1 C11 -178.0(5) . . . . ?
N1 C12 N2 C16 -2.7(8) . . . . ?
C13 C12 N2 C16 177.5(5) . . . . ?
C21 C16 N2 C12 1.3(8) . . . . ?
C17 C16 N2 C12 -179.9(5) . . . . ?
C27 C22 C23 C24 -1.4(10) . . . . ?
P C22 C23 C24 -175.1(6) . . . . ?
C22 C23 C24 C25 -1.4(13) . . . . ?
C23 C24 C25 C26 3.2(14) . . . . ?
C24 C25 C26 C27 -2.3(14) . . . . ?
C23 C22 C27 C26 2.3(11) . . . . ?
P C22 C27 C26 175.8(6) . . . . ?
C25 C26 C27 C22 -0.5(13) . . . . ?
C33 C28 C29 C30 -0.9(10) . . . . ?
P C28 C29 C30 175.7(5) . . . . ?
C28 C29 C30 C31 0.4(11) . . . . ?
C29 C30 C31 C32 -1.6(13) . . . . ?
C30 C31 C32 C33 3.3(14) . . . . ?
C29 C28 C33 C32 2.5(10) . . . . ?
P C28 C33 C32 -174.4(6) . . . . ?
C31 C32 C33 C28 -3.7(13) . . . . ?
Cu Cl2 Cu P -168.53(8) 2_677 . . . ?
Cu Cl2 Cu Cl2 0.0 2_677 . . 2_677 ?
C33 C28 P C22 88.7(5) . . . . ?
C29 C28 P C22 -88.1(5) . . . . ?
C33 C28 P C1 -164.7(5) . . . . ?
C29 C28 P C1 18.6(6) . . . . ?
C33 C28 P Cu -36.0(6) . . . . ?
C29 C28 P Cu 147.3(5) . . . . ?
C23 C22 P C28 -157.8(5) . . . . ?
C27 C22 P C28 28.8(6) . . . . ?
C23 C22 P C1 94.2(5) . . . . ?
C27 C22 P C1 -79.2(5) . . . . ?
C23 C22 P Cu -32.2(5) . . . . ?
C27 C22 P Cu 154.4(5) . . . . ?
C10 C1 P C28 80.5(4) . . . . ?
C2 C1 P C28 -102.8(4) . . . . ?
C10 C1 P C22 -172.4(4) . . . . ?
C2 C1 P C22 4.3(5) . . . . ?
C10 C1 P Cu -47.6(4) . . . . ?
C2 C1 P Cu 129.1(4) . . . . ?
Cl2 Cu P C28 158.7(2) . . . . ?
Cl2 Cu P C28 -7.3(2) 2_677 . . . ?
Cu Cu P C28 36.4(4) 2_677 . . . ?
Cl2 Cu P C22 39.9(2) . . . . ?
Cl2 Cu P C22 -126.11(18) 2_677 . . . ?
Cu Cu P C22 -82.4(3) 2_677 . . . ?
Cl2 Cu P C1 -78.91(19) . . . . ?
Cl2 Cu P C1 115.12(18) 2_677 . . . ?
Cu Cu P C1 158.8(3) 2_677 . . . ?
